data_9000919
loop_
_publ_author_name
'Ralph, R. L.'
'Finger, L. W.'
'Hazen, R. M.'
'Ghose, S.'

_publ_section_title
;
 Compressibility and crystal structure of andalusite at high pressure
 12 kbar continuous-scan
;
_journal_name_full 'American Mineralogist'
_journal_page_first 513
_journal_page_last 519
_journal_volume 69
_journal_year 1984
_chemical_formula_sum 'Al2 O5 Si'
_chemical_name_mineral Andalusite
_space_group_IT_number 58
_symmetry_space_group_name_Hall '-P 2 2n'
_symmetry_space_group_name_H-M 'P n n m'
_cell_angle_alpha 90
_cell_angle_beta 90
_cell_angle_gamma 90
_cell_formula_units_Z 4
_cell_length_a 7.7599
_cell_length_b 7.8735
_cell_length_c 5.544
_cell_volume 338.725
_database_code_amcsd 0000938
_exptl_crystal_density_diffrn 3.178
_cod_original_formula_sum 'Al2 Si O5'
_cod_database_code 9000919

loop_
_space_group_symop_operation_xyz
x,y,z
1/2+x,1/2-y,1/2+z
1/2-x,1/2+y,1/2-z
1/2-x,1/2+y,1/2+z
1/2+x,1/2-y,1/2-z
x,y,-z
-x,-y,z
-x,-y,-z

loop_
_atom_site_aniso_label
_atom_site_aniso_U_11
_atom_site_aniso_U_22
_atom_site_aniso_U_33
_atom_site_aniso_U_12
_atom_site_aniso_U_13
_atom_site_aniso_U_23
Al1 0.00946 0.00628 0.00903 0.00124 0.00000 0.00000
Al2 0.00671 0.00597 0.00841 0.00031 0.00000 0.00000
Si 0.00580 0.00628 0.00638 0.00062 0.00000 0.00000
OA 0.01037 0.00502 0.00919 -0.00031 0.00000 0.00000
OB 0.00915 0.00691 0.00934 -0.00155 0.00000 0.00000
OC 0.00549 0.00848 0.00919 0.00031 0.00000 0.00000
OD 0.00732 0.01005 0.00561 -0.00155 -0.00022 0.00044

loop_
_atom_site_label
_atom_site_fract_x
_atom_site_fract_y
_atom_site_fract_z
_atom_site_type_symbol
_atom_site_attached_hydrogens
Al1 0.00000 0.00000 0.24140 Al 0
Al2 0.35930 0.13900 0.50000 Al 0
Si 0.24610 0.25150 0.00000 Si 0
OA 0.42220 0.36310 0.50000 O 0
OB 0.42470 0.36210 0.00000 O 0
OC 0.10340 0.40040 0.00000 O 0
OD 0.22980 0.13370 0.23890 O 0

loop_
_cod_changelog_entry_id
_cod_changelog_entry_author
_cod_changelog_entry_date
_cod_changelog_entry_text
1
;cod-tools version 3.8.0
Id: cif_guess_AMCSD_atom_types 9581 2023-05-17 12:35:41Z saulius
;
2023-05-23T09:13:59+03:00
;Derived atom types and hydrogen counts
from atom names that follow the AMCSD naming convention
(Wat == water, O-H == hydroxyl).
;

loop_
_cod_related_entry_id
_cod_related_entry_database
_cod_related_entry_code
1 AMCSD 0000938
